data_4104550
loop_
_publ_author_name
'Marino J. E. Resendiz'
'Farnosh Family'
'Kerrian Fuller'
'Luis M. Campos'
'Saeed I. Khan'
'Natalia V. Lebedeva'
'Malcolm D. E. Forbes'
'Miguel A. Garcia-Garibay'

_publ_section_title
;
 Radical Reactions with Double Memory of Chirality (2MOC) for the
 Enantiospecific Synthesis of Adjacent Stereogenic Quaternary Centers in
 Solution: Cleavage and Bonding Faster than Radical Rotation
;
_journal_name_full 'Journal of the American Chemical Society'
_journal_page_first 8425
_journal_page_last 8433
_journal_paper_doi 10.1021/ja900781n
_journal_volume 131
_journal_year 2009
_chemical_absolute_configuration syn
_chemical_formula_moiety 'C23 H24 N2 O3'
_chemical_formula_sum 'C23 H24 N2 O3'
_chemical_formula_weight 376.44
_chemical_name_systematic
;
 ?
;
_space_group_IT_number 92
_symmetry_cell_setting tetragonal
_symmetry_space_group_name_Hall 'P 4abw 2nw'
_symmetry_space_group_name_H-M 'P 41 21 2'
_atom_sites_solution_hydrogens geom
_atom_sites_solution_primary direct
_atom_sites_solution_secondary difmap
_audit_creation_method SHELXL-97
_cell_angle_alpha 90.00
_cell_angle_beta 90.00
_cell_angle_gamma 90.00
_cell_formula_units_Z 4
_cell_length_a 6.8604(13)
_cell_length_b 6.8604(13)
_cell_length_c 40.242(11)
_cell_measurement_reflns_used 3777
_cell_measurement_temperature 110(2)
_cell_measurement_theta_max 23.96
_cell_measurement_theta_min 3.90
_cell_volume 1894.0(7)
_computing_cell_refinement 'Bruker SMART'
_computing_data_collection 'Bruker SMART'
_computing_data_reduction 'Bruker SAINT'
_computing_molecular_graphics 'Bruker SHELXTL'
_computing_publication_material 'Bruker SHELXTL'
_computing_structure_refinement 'SHELXL-97 (Sheldrick, 1997)'
_computing_structure_solution 'SHELXS-97 (Sheldrick, 1990)'
_diffrn_ambient_temperature 110(2)
_diffrn_measured_fraction_theta_full 0.995
_diffrn_measured_fraction_theta_max 0.995
_diffrn_measurement_device_type 'CCD area detector'
_diffrn_measurement_method 'phi and omega scans'
_diffrn_radiation_monochromator graphite
_diffrn_radiation_source 'fine-focus sealed tube'
_diffrn_radiation_type MoK\a
_diffrn_radiation_wavelength 0.71073
_diffrn_reflns_av_R_equivalents 0.0581
_diffrn_reflns_av_sigmaI/netI 0.0279
_diffrn_reflns_limit_h_max 9
_diffrn_reflns_limit_h_min -9
_diffrn_reflns_limit_k_max 9
_diffrn_reflns_limit_k_min -9
_diffrn_reflns_limit_l_max 53
_diffrn_reflns_limit_l_min -51
_diffrn_reflns_number 16517
_diffrn_reflns_theta_full 28.32
_diffrn_reflns_theta_max 28.32
_diffrn_reflns_theta_min 3.90
_exptl_absorpt_coefficient_mu 0.088
_exptl_absorpt_correction_T_max 0.9913
_exptl_absorpt_correction_T_min 0.9417
_exptl_absorpt_correction_type multi-scan
_exptl_absorpt_process_details 'sadabs (Bruker)'
_exptl_crystal_colour colorless
_exptl_crystal_density_diffrn 1.320
_exptl_crystal_description block
_exptl_crystal_F_000 800
_exptl_crystal_size_max 0.30
_exptl_crystal_size_mid 0.20
_exptl_crystal_size_min 0.10
_refine_diff_density_max 0.244
_refine_diff_density_min -0.229
_refine_diff_density_rms 0.053
_refine_ls_abs_structure_details 'Flack H D (1983), Acta Cryst. A39, 876-881'
_refine_ls_extinction_method none
_refine_ls_goodness_of_fit_ref 1.289
_refine_ls_hydrogen_treatment constr
_refine_ls_matrix_type full
_refine_ls_number_parameters 129
_refine_ls_number_reflns 1497
_refine_ls_number_restraints 0
_refine_ls_restrained_S_all 1.289
_refine_ls_R_factor_all 0.0635
_refine_ls_R_factor_gt 0.0591
_refine_ls_shift/su_max 0.000
_refine_ls_shift/su_mean 0.000
_refine_ls_structure_factor_coef Fsqd
_refine_ls_weighting_details 'calc w=1/[\s^2^(Fo^2^)+(0.0277P)^2^+1.8880P] where P=(Fo^2^+2Fc^2^)/3'
_refine_ls_weighting_scheme calc
_refine_ls_wR_factor_gt 0.1324
_refine_ls_wR_factor_ref 0.1339
_reflns_number_gt 1398
_reflns_number_total 1497
_reflns_threshold_expression >2sigma(I)
_cod_data_source_file ja900781n_si_003.cif
_cod_data_source_block p41212
_cod_database_code 4104550

loop_
_symmetry_equiv_pos_as_xyz
'x, y, z'
'-x, -y, z+1/2'
'-y+1/2, x+1/2, z+1/4'
'y+1/2, -x+1/2, z+3/4'
'-x+1/2, y+1/2, -z+1/4'
'x+1/2, -y+1/2, -z+3/4'
'y, x, -z'
'-y, -x, -z+1/2'

loop_
_atom_site_label
_atom_site_type_symbol
_atom_site_fract_x
_atom_site_fract_y
_atom_site_fract_z
_atom_site_U_iso_or_equiv
_atom_site_adp_type
_atom_site_occupancy
_atom_site_symmetry_multiplicity
_atom_site_calc_flag
_atom_site_refinement_flags
O1 O 0.5625(3) 0.7950(3) 0.03188(5) 0.0261(5) Uani 1 1 d .
O2 O 1.0723(3) 1.0723(3) 0.0000 0.0291(7) Uani 1 2 d S
N1 N 0.7546(4) 0.5347(4) 0.04565(6) 0.0247(6) Uani 1 1 d .
C1 C 1.1621(5) 0.9938(5) 0.06987(7) 0.0236(6) Uani 1 1 d .
H1 H 1.2634 0.9627 0.0547 0.028 Uiso 1 1 calc R
C2 C 1.2044(5) 1.0976(5) 0.09889(8) 0.0293(7) Uani 1 1 d .
H2 H 1.3346 1.1378 0.1031 0.035 Uiso 1 1 calc R
C3 C 1.0585(6) 1.1426(5) 0.12160(8) 0.0306(8) Uani 1 1 d .
H3 H 1.0885 1.2121 0.1414 0.037 Uiso 1 1 calc R
C4 C 0.8681(5) 1.0848(5) 0.11503(8) 0.0288(8) Uani 1 1 d .
H4 H 0.7674 1.1148 0.1304 0.035 Uiso 1 1 calc R
C5 C 0.8241(5) 0.9828(5) 0.08598(7) 0.0231(7) Uani 1 1 d .
H5 H 0.6933 0.9451 0.0817 0.028 Uiso 1 1 calc R
C6 C 0.9701(5) 0.9357(4) 0.06318(7) 0.0210(6) Uani 1 1 d .
C7 C 0.9236(4) 0.8181(4) 0.03147(7) 0.0190(6) Uani 1 1 d .
C8 C 0.9480(5) 0.9480(5) 0.0000 0.0214(8) Uani 1 2 d S
C9 C 1.0628(5) 0.6397(4) 0.02792(7) 0.0220(6) Uani 1 1 d .
H9A H 1.0772 0.6009 0.0044 0.026 Uiso 1 1 calc R
H9B H 1.1932 0.6690 0.0372 0.026 Uiso 1 1 calc R
C10 C 0.9600(5) 0.4798(5) 0.04810(8) 0.0270(7) Uani 1 1 d .
H10A H 0.9833 0.3494 0.0383 0.032 Uiso 1 1 calc R
H10B H 1.0045 0.4798 0.0715 0.032 Uiso 1 1 calc R
C11 C 0.5955(5) 0.3969(5) 0.05159(9) 0.0320(8) Uani 1 1 d .
H11A H 0.5962 0.3571 0.0750 0.048 Uiso 1 1 calc R
H11B H 0.6130 0.2820 0.0374 0.048 Uiso 1 1 calc R
H11C H 0.4708 0.4593 0.0463 0.048 Uiso 1 1 calc R
C12 C 0.7238(4) 0.7190(5) 0.03554(7) 0.0205(6) Uani 1 1 d .

loop_
_atom_site_aniso_label
_atom_site_aniso_U_11
_atom_site_aniso_U_22
_atom_site_aniso_U_33
_atom_site_aniso_U_23
_atom_site_aniso_U_13
_atom_site_aniso_U_12
O1 0.0183(11) 0.0275(12) 0.0323(11) 0.0034(10) 0.0016(10) 0.0012(10)
O2 0.0303(11) 0.0303(11) 0.0266(15) 0.0034(10) -0.0034(10) -0.0145(15)
N1 0.0271(15) 0.0198(14) 0.0273(13) 0.0008(11) 0.0024(11) 0.0018(11)
C1 0.0229(16) 0.0212(16) 0.0267(14) 0.0015(12) -0.0012(12) 0.0031(13)
C2 0.0308(18) 0.0278(18) 0.0292(15) 0.0016(13) -0.0054(14) -0.0035(15)
C3 0.046(2) 0.0209(16) 0.0245(14) -0.0015(12) -0.0021(15) -0.0019(15)
C4 0.039(2) 0.0207(17) 0.0264(15) -0.0020(13) 0.0084(14) 0.0002(15)
C5 0.0221(16) 0.0212(16) 0.0260(14) 0.0012(12) 0.0017(12) 0.0000(12)
C6 0.0230(15) 0.0183(14) 0.0215(12) 0.0027(11) 0.0000(11) 0.0022(12)
C7 0.0172(14) 0.0188(15) 0.0210(13) 0.0002(11) 0.0011(11) 0.0016(12)
C8 0.0216(13) 0.0216(13) 0.0210(18) -0.0013(12) 0.0013(12) 0.0023(18)
C9 0.0213(15) 0.0173(14) 0.0275(14) -0.0008(12) 0.0008(13) 0.0022(12)
C10 0.0252(17) 0.0209(16) 0.0348(16) 0.0050(13) 0.0035(14) 0.0059(13)
C11 0.035(2) 0.0207(17) 0.0400(17) -0.0003(14) 0.0051(16) -0.0067(15)
C12 0.0192(14) 0.0231(15) 0.0193(13) -0.0018(12) 0.0016(11) 0.0013(12)

loop_
_atom_type_symbol
_atom_type_description
_atom_type_scat_dispersion_real
_atom_type_scat_dispersion_imag
_atom_type_scat_source
C C 0.0033 0.0000 'International Tables Vol C Tables 4.2.6.8 and 6.1.1.4'
H H 0.0000 0.0000 'International Tables Vol C Tables 4.2.6.8 and 6.1.1.4'
N N 0.0061 0.0000 'International Tables Vol C Tables 4.2.6.8 and 6.1.1.4'
O O 0.0106 0.0000 'International Tables Vol C Tables 4.2.6.8 and 6.1.1.4'

loop_
_geom_angle_atom_site_label_1
_geom_angle_atom_site_label_2
_geom_angle_atom_site_label_3
_geom_angle
_geom_angle_site_symmetry_1
_geom_angle_site_symmetry_3
C12 N1 C10 114.5(3) . .
C12 N1 C11 122.7(3) . .
C10 N1 C11 122.8(3) . .
C2 C1 C6 120.0(3) . .
C2 C1 H1 120.0 . .
C6 C1 H1 120.0 . .
C3 C2 C1 120.8(3) . .
C3 C2 H2 119.6 . .
C1 C2 H2 119.6 . .
C2 C3 C4 119.2(3) . .
C2 C3 H3 120.4 . .
C4 C3 H3 120.4 . .
C3 C4 C5 120.4(3) . .
C3 C4 H4 119.8 . .
C5 C4 H4 119.8 . .
C4 C5 C6 120.8(3) . .
C4 C5 H5 119.6 . .
C6 C5 H5 119.6 . .
C5 C6 C1 118.8(3) . .
C5 C6 C7 121.1(3) . .
C1 C6 C7 120.1(3) . .
C12 C7 C6 109.1(2) . .
C12 C7 C8 115.8(3) . .
C6 C7 C8 110.6(2) . .
C12 C7 C9 102.1(2) . .
C6 C7 C9 111.1(2) . .
C8 C7 C9 108.0(2) . .
O2 C8 C7 118.72(18) . 7
O2 C8 C7 118.72(18) . .
C7 C8 C7 122.6(4) 7 .
C10 C9 C7 103.3(2) . .
C10 C9 H9A 111.1 . .
C7 C9 H9A 111.1 . .
C10 C9 H9B 111.1 . .
C7 C9 H9B 111.1 . .
H9A C9 H9B 109.1 . .
N1 C10 C9 102.9(2) . .
N1 C10 H10A 111.2 . .
C9 C10 H10A 111.2 . .
N1 C10 H10B 111.2 . .
C9 C10 H10B 111.2 . .
H10A C10 H10B 109.1 . .
N1 C11 H11A 109.5 . .
N1 C11 H11B 109.5 . .
H11A C11 H11B 109.5 . .
N1 C11 H11C 109.5 . .
H11A C11 H11C 109.5 . .
H11B C11 H11C 109.5 . .
O1 C12 N1 125.1(3) . .
O1 C12 C7 126.9(3) . .
N1 C12 C7 107.9(3) . .

loop_
_geom_bond_atom_site_label_1
_geom_bond_atom_site_label_2
_geom_bond_distance
_geom_bond_site_symmetry_2
O1 C12 1.232(4) .
O2 C8 1.206(5) .
N1 C12 1.345(4) .
N1 C10 1.462(4) .
N1 C11 1.464(4) .
C1 C2 1.398(4) .
C1 C6 1.402(4) .
C1 H1 0.9500 .
C2 C3 1.391(5) .
C2 H2 0.9500 .
C3 C4 1.391(5) .
C3 H3 0.9500 .
C4 C5 1.395(4) .
C4 H4 0.9500 .
C5 C6 1.396(4) .
C5 H5 0.9500 .
C6 C7 1.543(4) .
C7 C12 1.539(4) .
C7 C8 1.558(4) .
C7 C9 1.559(4) .
C8 C7 1.558(4) 7
C9 C10 1.536(4) .
C9 H9A 0.9900 .
C9 H9B 0.9900 .
C10 H10A 0.9900 .
C10 H10B 0.9900 .
C11 H11A 0.9800 .
C11 H11B 0.9800 .
C11 H11C 0.9800 .

loop_
_geom_torsion_atom_site_label_1
_geom_torsion_atom_site_label_2
_geom_torsion_atom_site_label_3
_geom_torsion_atom_site_label_4
_geom_torsion
_geom_torsion_site_symmetry_4
C6 C1 C2 C3 0.7(5) .
C1 C2 C3 C4 -0.6(5) .
C2 C3 C4 C5 0.0(5) .
C3 C4 C5 C6 0.6(5) .
C4 C5 C6 C1 -0.4(4) .
C4 C5 C6 C7 178.3(3) .
C2 C1 C6 C5 -0.2(5) .
C2 C1 C6 C7 -179.0(3) .
C5 C6 C7 C12 -16.6(4) .
C1 C6 C7 C12 162.1(3) .
C5 C6 C7 C8 111.8(3) .
C1 C6 C7 C8 -69.5(3) .
C5 C6 C7 C9 -128.4(3) .
C1 C6 C7 C9 50.4(4) .
C12 C7 C8 O2 158.20(17) .
C6 C7 C8 O2 33.5(2) .
C9 C7 C8 O2 -88.2(2) .
C12 C7 C8 C7 -21.80(17) 7
C6 C7 C8 C7 -146.5(2) 7
C9 C7 C8 C7 91.8(2) 7
C12 C7 C9 C10 -29.4(3) .
C6 C7 C9 C10 86.7(3) .
C8 C7 C9 C10 -151.9(3) .
C12 N1 C10 C9 -16.4(3) .
C11 N1 C10 C9 159.8(3) .
C7 C9 C10 N1 27.9(3) .
C10 N1 C12 O1 -179.8(3) .
C11 N1 C12 O1 4.0(5) .
C10 N1 C12 C7 -3.0(3) .
C11 N1 C12 C7 -179.1(3) .
C6 C7 C12 O1 79.9(4) .
C8 C7 C12 O1 -45.6(4) .
C9 C7 C12 O1 -162.6(3) .
C6 C7 C12 N1 -96.9(3) .
C8 C7 C12 N1 137.6(2) .
C9 C7 C12 N1 20.6(3) .
